data_4063719
loop_
_publ_author_name
'Mintcheva, Neli'
'Tanabe, Makoto'
'Osakada, Kohtaro'

_publ_section_title
;
 Synthesis and Characterization of Platinasilsesquioxane Complexes and
 Their Reaction with Arylboronic Acid
;
_journal_issue 1
_journal_name_full Organometallics
_journal_page_first 187
_journal_paper_doi 10.1021/om100880h
_journal_volume 30
_journal_year 2011
_chemical_formula_moiety 'C39 H36 O P2 Pt '
_chemical_formula_sum 'C39 H36 O P2 Pt'
_chemical_formula_weight 777.75
_space_group_IT_number 2
_symmetry_cell_setting triclinic
_symmetry_Int_Tables_number 2
_symmetry_space_group_name_Hall '-P 1'
_symmetry_space_group_name_H-M 'P -1'
_cell_angle_alpha 86.185(9)
_cell_angle_beta 83.707(9)
_cell_angle_gamma 82.981(8)
_cell_formula_units_Z 2
_cell_length_a 10.313(3)
_cell_length_b 11.605(3)
_cell_length_c 13.639(4)
_cell_measurement_reflns_used 5011
_cell_measurement_temperature 113.1
_cell_measurement_theta_max 27.5
_cell_measurement_theta_min 3.1
_cell_volume 1608.0(8)
_computing_cell_refinement CrystalClear
_computing_data_collection CrystalClear
_computing_data_reduction CrystalStructure
_computing_publication_material 'CrystalStructure 3.8'
_computing_structure_refinement CRYSTALS
_computing_structure_solution SIR2002
_diffrn_detector_area_resol_mean 7.31
_diffrn_measured_fraction_theta_full 0.957
_diffrn_measured_fraction_theta_max 0.957
_diffrn_measurement_device_type 'Rigaku Saturn'
_diffrn_measurement_method \w
_diffrn_radiation_type 'Mo K\a'
_diffrn_radiation_wavelength 0.71070
_diffrn_reflns_av_R_equivalents 0.061
_diffrn_reflns_limit_h_max 13
_diffrn_reflns_limit_h_min -11
_diffrn_reflns_limit_k_max 15
_diffrn_reflns_limit_k_min -13
_diffrn_reflns_limit_l_max 17
_diffrn_reflns_limit_l_min -17
_diffrn_reflns_number 13001
_diffrn_reflns_theta_full 27.48
_diffrn_reflns_theta_max 27.48
_exptl_absorpt_coefficient_mu 4.476
_exptl_absorpt_correction_T_max 0.836
_exptl_absorpt_correction_T_min 0.155
_exptl_absorpt_correction_type multi-scan
_exptl_absorpt_process_details 'Jacobson, R. (1998) Private communication'
_exptl_crystal_colour colorless
_exptl_crystal_density_diffrn 1.606
_exptl_crystal_density_method 'not measured'
_exptl_crystal_description prism
_exptl_crystal_F_000 772.00
_exptl_crystal_size_max 0.80
_exptl_crystal_size_mid 0.28
_exptl_crystal_size_min 0.04
_refine_diff_density_max 1.34
_refine_diff_density_min -1.48
_refine_ls_extinction_method none
_refine_ls_goodness_of_fit_ref 1.010
_refine_ls_hydrogen_treatment refall
_refine_ls_number_parameters 424
_refine_ls_number_reflns 3466
_refine_ls_R_factor_gt 0.0484
_refine_ls_shift/su_max 0.0000
_refine_ls_structure_factor_coef Fsqd
_refine_ls_weighting_details 'w = 1/[0.0001Fo^2^ + 1.0000\s(Fo^2^)]/(4Fo^2^)'
_refine_ls_weighting_scheme calc
_refine_ls_wR_factor_ref 0.0947
_reflns_number_gt 3414
_reflns_number_total 7051
_reflns_threshold_expression F^2^>2.0\s(F^2^)
_cod_data_source_file om100880h_si_001.cif
_cod_data_source_block complex4
_cod_original_cell_volume 1607.9(8)
_cod_original_formula_sum 'C39 H36 O P2 Pt '
_cod_database_code 4063719

loop_
_symmetry_equiv_pos_site_id
_symmetry_equiv_pos_as_xyz
1 +X,+Y,+Z
2 -X,-Y,-Z

loop_
_atom_site_label
_atom_site_type_symbol
_atom_site_fract_x
_atom_site_fract_y
_atom_site_fract_z
_atom_site_U_iso_or_equiv
_atom_site_adp_type
_atom_site_occupancy
_atom_site_symmetry_multiplicity
_atom_site_calc_flag
_atom_site_refinement_flags
Pt1 Pt 0.26325(5) 0.35974(4) 0.73744(4) 0.03788(15) Uani 1.00 1 d .
P1 P 0.0850(3) 0.2937(2) 0.6807(2) 0.0424(11) Uani 1.00 1 d .
P2 P 0.1603(3) 0.5422(2) 0.7064(2) 0.0404(11) Uani 1.00 1 d .
O1 O 0.5166(11) -0.1452(11) 0.8233(10) 0.130(5) Uani 1.00 1 d .
C1 C 0.3543(10) 0.1909(9) 0.7709(8) 0.027(3) Uani 1.00 1 d .
C2 C 0.3415(12) 0.1429(11) 0.8619(10) 0.065(5) Uani 1.00 1 d .
C3 C 0.3934(13) 0.0262(12) 0.8846(11) 0.068(5) Uani 1.00 1 d .
C4 C 0.4607(15) -0.0323(12) 0.8116(13) 0.070(6) Uani 1.00 1 d .
C5 C 0.4736(12) 0.0134(11) 0.7190(10) 0.064(5) Uani 1.00 1 d .
C6 C 0.4174(10) 0.1281(10) 0.7025(9) 0.043(4) Uani 1.00 1 d .
C7 C 0.465(2) -0.2136(15) 0.9040(14) 0.179(11) Uani 1.00 1 d .
C8 C 0.4342(10) 0.4182(9) 0.7791(9) 0.032(3) Uani 1.00 1 d .
C9 C 0.5071(12) 0.4807(10) 0.7179(10) 0.049(4) Uani 1.00 1 d .
C10 C 0.6208(14) 0.5208(12) 0.7391(12) 0.075(6) Uani 1.00 1 d .
C11 C 0.6583(14) 0.5014(12) 0.8325(13) 0.077(6) Uani 1.00 1 d .
C12 C 0.5787(13) 0.4380(12) 0.9006(11) 0.072(5) Uani 1.00 1 d .
C13 C 0.4669(11) 0.3959(12) 0.8692(10) 0.065(5) Uani 1.00 1 d .
C14 C -0.0104(12) 0.1849(11) 0.7471(8) 0.046(4) Uani 1.00 1 d .
C15 C 0.0508(14) 0.0795(11) 0.7853(11) 0.079(6) Uani 1.00 1 d .
C16 C -0.0182(16) -0.0000(13) 0.8377(12) 0.088(6) Uani 1.00 1 d .
C17 C -0.1522(18) 0.0216(14) 0.8530(12) 0.093(7) Uani 1.00 1 d .
C18 C -0.2196(15) 0.1207(14) 0.8169(13) 0.097(7) Uani 1.00 1 d .
C19 C -0.1510(13) 0.2047(12) 0.7639(10) 0.071(5) Uani 1.00 1 d .
C20 C 0.1261(11) 0.2354(10) 0.5572(8) 0.041(4) Uani 1.00 1 d .
C21 C 0.2430(11) 0.2615(10) 0.5048(9) 0.048(4) Uani 1.00 1 d .
C22 C 0.2814(12) 0.2155(11) 0.4143(10) 0.054(4) Uani 1.00 1 d .
C23 C 0.2056(14) 0.1499(11) 0.3738(10) 0.057(5) Uani 1.00 1 d .
C24 C 0.0894(14) 0.1275(10) 0.4267(11) 0.062(5) Uani 1.00 1 d .
C25 C 0.0471(12) 0.1710(10) 0.5150(9) 0.050(4) Uani 1.00 1 d .
C26 C 0.2364(9) 0.6563(9) 0.6310(8) 0.032(3) Uani 1.00 1 d .
C27 C 0.2973(11) 0.6337(11) 0.5377(9) 0.051(4) Uani 1.00 1 d .
C28 C 0.3468(12) 0.7185(12) 0.4753(11) 0.065(5) Uani 1.00 1 d .
C29 C 0.3309(13) 0.8295(13) 0.5058(11) 0.073(6) Uani 1.00 1 d .
C30 C 0.2753(13) 0.8575(11) 0.6007(13) 0.076(5) Uani 1.00 1 d .
C31 C 0.2240(11) 0.7705(12) 0.6656(12) 0.078(6) Uani 1.00 1 d .
C32 C 0.0839(12) 0.6074(9) 0.8207(9) 0.051(4) Uani 1.00 1 d .
C33 C -0.0502(13) 0.6613(11) 0.8293(11) 0.069(5) Uani 1.00 1 d .
C34 C -0.1053(15) 0.7023(13) 0.9189(12) 0.086(6) Uani 1.00 1 d .
C35 C -0.0264(19) 0.6963(15) 0.9948(11) 0.101(7) Uani 1.00 1 d .
C36 C 0.0944(16) 0.6518(16) 0.9874(12) 0.113(7) Uani 1.00 1 d .
C37 C 0.1487(14) 0.6050(13) 0.8986(10) 0.093(6) Uani 1.00 1 d .
C38 C -0.0371(10) 0.4180(9) 0.6587(9) 0.048(4) Uani 1.00 1 d .
C39 C 0.0273(10) 0.5235(10) 0.6253(8) 0.051(4) Uani 1.00 1 d .
H1 H 0.2964 0.1869 0.9141 0.076 Uiso 1.00 1 c R
H2 H 0.3805 -0.0089 0.9493 0.080 Uiso 1.00 1 c R
H3 H 0.5176 -0.0292 0.6656 0.074 Uiso 1.00 1 c R
H4 H 0.4276 0.1628 0.6375 0.050 Uiso 1.00 1 c R
H5 H 0.5125 -0.2070 0.9616 0.206 Uiso 1.00 1 c R
H6 H 0.4779 -0.2945 0.8850 0.206 Uiso 1.00 1 c R
H7 H 0.3715 -0.1894 0.9205 0.206 Uiso 1.00 1 c R
H8 H 0.4814 0.4987 0.6533 0.059 Uiso 1.00 1 c R
H9 H 0.6719 0.5634 0.6906 0.087 Uiso 1.00 1 c R
H10 H 0.7359 0.5278 0.8501 0.090 Uiso 1.00 1 c R
H11 H 0.6002 0.4232 0.9666 0.088 Uiso 1.00 1 c R
H12 H 0.4142 0.3520 0.9154 0.079 Uiso 1.00 1 c R
H13 H 0.1436 0.0639 0.7730 0.093 Uiso 1.00 1 c R
H14 H 0.0266 -0.0697 0.8640 0.104 Uiso 1.00 1 c R
H15 H -0.2001 -0.0351 0.8890 0.110 Uiso 1.00 1 c R
H16 H -0.3127 0.1335 0.8279 0.113 Uiso 1.00 1 c R
H17 H -0.1967 0.2752 0.7399 0.086 Uiso 1.00 1 c R
H18 H 0.2975 0.3095 0.5312 0.057 Uiso 1.00 1 c R
H19 H 0.3622 0.2317 0.3788 0.064 Uiso 1.00 1 c R
H20 H 0.2320 0.1184 0.3112 0.067 Uiso 1.00 1 c R
H21 H 0.0346 0.0814 0.3987 0.076 Uiso 1.00 1 c R
H22 H -0.0350 0.1557 0.5488 0.061 Uiso 1.00 1 c R
H23 H 0.3049 0.5568 0.5161 0.060 Uiso 1.00 1 c R
H24 H 0.3907 0.7000 0.4124 0.076 Uiso 1.00 1 c R
H25 H 0.3593 0.8903 0.4616 0.084 Uiso 1.00 1 c R
H26 H 0.2712 0.9341 0.6225 0.090 Uiso 1.00 1 c R
H27 H 0.1821 0.7875 0.7294 0.093 Uiso 1.00 1 c R
H28 H -0.0988 0.6671 0.7735 0.083 Uiso 1.00 1 c R
H29 H -0.1947 0.7350 0.9255 0.099 Uiso 1.00 1 c R
H30 H -0.0649 0.7281 1.0551 0.123 Uiso 1.00 1 c R
H31 H 0.1440 0.6488 1.0425 0.129 Uiso 1.00 1 c R
H32 H 0.2366 0.5687 0.8947 0.111 Uiso 1.00 1 c R
H33 H -0.0935 0.4005 0.6087 0.058 Uiso 1.00 1 c R
H34 H -0.0935 0.4330 0.7211 0.058 Uiso 1.00 1 c R
H35 H -0.0386 0.5932 0.6278 0.060 Uiso 1.00 1 c R
H36 H 0.0657 0.5161 0.5559 0.060 Uiso 1.00 1 c R

loop_
_atom_site_aniso_label
_atom_site_aniso_U_11
_atom_site_aniso_U_22
_atom_site_aniso_U_33
_atom_site_aniso_U_12
_atom_site_aniso_U_13
_atom_site_aniso_U_23
Pt1 0.0336(2) 0.0401(3) 0.0391(3) 0.0025(2) -0.0032(2) -0.0096(2)
P1 0.037(2) 0.044(2) 0.045(2) 0.0033(15) -0.0032(17) -0.0155(18)
P2 0.039(2) 0.038(2) 0.042(2) 0.0017(16) -0.0009(17) -0.0055(17)
O1 0.131(11) 0.104(10) 0.134(12) 0.015(8) 0.021(9) 0.021(9)
C1 0.038(7) 0.030(7) 0.019(7) -0.019(5) -0.012(5) 0.000(6)
C2 0.078(10) 0.053(9) 0.060(11) 0.020(7) -0.010(8) -0.024(8)
C3 0.078(11) 0.060(11) 0.062(12) 0.002(8) 0.002(9) 0.009(9)
C4 0.081(11) 0.030(9) 0.095(15) 0.019(7) -0.032(10) 0.018(9)
C5 0.092(11) 0.061(10) 0.033(9) 0.019(8) 0.002(8) -0.018(7)
C6 0.036(7) 0.046(8) 0.042(9) 0.003(6) 0.005(6) 0.011(7)
C7 0.28(2) 0.105(18) 0.13(2) 0.007(18) 0.016(18) 0.039(16)
C8 0.043(7) 0.023(7) 0.022(7) 0.016(5) 0.016(6) 0.003(5)
C9 0.037(8) 0.048(8) 0.063(11) 0.012(6) -0.020(7) -0.013(8)
C10 0.055(11) 0.090(12) 0.072(13) 0.003(8) 0.007(9) 0.016(10)
C11 0.062(11) 0.058(11) 0.104(15) -0.004(8) 0.025(11) -0.021(10)
C12 0.060(10) 0.097(12) 0.063(11) -0.005(9) -0.017(8) -0.019(9)
C13 0.032(8) 0.097(12) 0.070(12) -0.018(7) -0.015(8) -0.004(9)
C14 0.045(8) 0.051(9) 0.043(9) -0.016(6) 0.015(6) -0.024(7)
C15 0.061(11) 0.039(9) 0.133(15) -0.004(8) 0.011(10) -0.005(9)
C16 0.083(13) 0.057(11) 0.120(16) -0.022(9) 0.030(11) -0.008(10)
C17 0.110(15) 0.062(12) 0.102(15) -0.038(10) 0.053(12) -0.017(11)
C18 0.059(11) 0.070(12) 0.153(18) -0.019(9) 0.050(10) -0.014(12)
C19 0.058(10) 0.074(11) 0.082(12) -0.010(8) 0.008(8) -0.035(9)
C20 0.040(8) 0.047(8) 0.034(8) -0.001(6) 0.006(6) -0.003(6)
C21 0.050(8) 0.044(8) 0.050(9) 0.002(6) -0.006(7) -0.012(7)
C22 0.043(8) 0.054(9) 0.063(11) 0.006(7) -0.002(7) -0.011(8)
C23 0.064(10) 0.051(9) 0.054(11) 0.015(7) -0.009(8) -0.016(7)
C24 0.073(11) 0.034(8) 0.083(12) -0.003(7) -0.026(9) -0.021(8)
C25 0.050(8) 0.064(9) 0.039(9) -0.018(7) 0.006(6) -0.025(7)
C26 0.026(6) 0.035(7) 0.036(8) 0.004(5) -0.007(5) -0.009(6)
C27 0.063(9) 0.053(9) 0.034(8) -0.008(7) 0.004(7) 0.000(7)
C28 0.055(9) 0.055(10) 0.081(13) -0.003(7) 0.003(8) 0.005(9)
C29 0.066(10) 0.063(11) 0.081(13) -0.009(8) 0.024(9) 0.011(9)
C30 0.063(10) 0.038(9) 0.125(15) -0.011(7) 0.011(10) -0.023(9)
C31 0.042(9) 0.062(10) 0.130(16) -0.020(7) 0.019(9) -0.011(10)
C32 0.050(8) 0.038(8) 0.060(10) 0.018(6) 0.003(7) -0.018(7)
C33 0.064(10) 0.063(10) 0.081(13) 0.004(7) -0.020(9) -0.001(9)
C34 0.092(13) 0.090(12) 0.064(12) 0.003(9) 0.047(10) -0.033(10)
C35 0.138(18) 0.129(16) 0.041(11) -0.012(13) -0.024(12) -0.034(11)
C36 0.071(12) 0.187(19) 0.066(13) 0.060(12) -0.017(10) -0.014(12)
C37 0.093(12) 0.139(14) 0.047(10) 0.058(10) -0.044(9) -0.074(10)
C38 0.035(7) 0.042(8) 0.069(10) 0.006(6) -0.012(6) -0.017(7)
C39 0.044(8) 0.060(9) 0.047(9) 0.000(6) -0.005(6) -0.005(7)

loop_
_atom_type_symbol
_atom_type_description
_atom_type_scat_dispersion_real
_atom_type_scat_dispersion_imag
_atom_type_scat_source
C C 0.003 0.002
;
International Tables for Crystallography
(1992, Vol. C, Tables 4.2.6.8 and 6.1.1.4)
;
Pt Pt -1.703 8.390
;
International Tables for Crystallography
(1992, Vol. C, Tables 4.2.6.8 and 6.1.1.4)
;
P P 0.102 0.094
;
International Tables for Crystallography
(1992, Vol. C, Tables 4.2.6.8 and 6.1.1.4)
;
O O 0.011 0.006
;
International Tables for Crystallography
(1992, Vol. C, Tables 4.2.6.8 and 6.1.1.4)
;
H H 0.000 0.000
;
International Tables for Crystallography
(1992, Vol. C, Table 6.1.1.4)
;

loop_
_geom_angle_atom_site_label_1
_geom_angle_atom_site_label_2
_geom_angle_atom_site_label_3
_geom_angle
_geom_angle_publ_flag
P1 Pt1 P2 85.97(11) yes
P1 Pt1 C1 93.8(3) yes
P1 Pt1 C8 175.8(3) yes
P2 Pt1 C1 178.0(3) yes
P2 Pt1 C8 94.7(2) yes
C1 Pt1 C8 85.7(4) yes
Pt1 P1 C14 124.3(4) yes
Pt1 P1 C20 111.9(4) yes
Pt1 P1 C38 108.6(4) yes
C14 P1 C20 102.8(5) yes
C14 P1 C38 104.1(5) yes
C20 P1 C38 102.9(5) yes
Pt1 P2 C26 124.2(3) yes
Pt1 P2 C32 111.4(3) yes
Pt1 P2 C39 105.9(3) yes
C26 P2 C32 106.8(5) yes
C26 P2 C39 98.2(5) yes
C32 P2 C39 109.0(5) yes
C4 O1 C7 117.6(13) yes
Pt1 C1 C2 121.1(8) yes
Pt1 C1 C6 121.1(8) yes
C2 C1 C6 117.7(10) yes
C1 C2 C3 122.0(12) yes
C2 C3 C4 117.3(13) yes
O1 C4 C3 123.4(15) yes
O1 C4 C5 114.7(14) yes
C3 C4 C5 121.8(13) yes
C4 C5 C6 117.2(12) yes
C1 C6 C5 123.9(11) yes
Pt1 C8 C9 121.4(9) yes
Pt1 C8 C13 120.3(8) yes
C9 C8 C13 118.3(12) yes
C8 C9 C10 124.8(13) yes
C9 C10 C11 119.1(13) yes
C10 C11 C12 116.9(14) yes
C11 C12 C13 119.2(14) yes
C8 C13 C12 121.5(12) yes
P1 C14 C15 121.4(9) yes
P1 C14 C19 121.4(9) yes
C15 C14 C19 117.2(11) yes
C14 C15 C16 122.0(13) yes
C15 C16 C17 119.4(14) yes
C16 C17 C18 122.4(15) yes
C17 C18 C19 119.4(14) yes
C14 C19 C18 119.5(12) yes
P1 C20 C21 117.1(9) yes
P1 C20 C25 123.6(8) yes
C21 C20 C25 119.2(11) yes
C20 C21 C22 119.4(12) yes
C21 C22 C23 121.3(12) yes
C22 C23 C24 117.7(12) yes
C23 C24 C25 123.2(13) yes
C20 C25 C24 118.9(11) yes
P2 C26 C27 119.9(9) yes
P2 C26 C31 119.7(9) yes
C27 C26 C31 120.2(11) yes
C26 C27 C28 122.2(12) yes
C27 C28 C29 118.3(13) yes
C28 C29 C30 122.4(13) yes
C29 C30 C31 119.5(13) yes
C26 C31 C30 117.2(13) yes
P2 C32 C33 121.5(10) yes
P2 C32 C37 121.2(9) yes
C33 C32 C37 117.3(12) yes
C32 C33 C34 119.0(13) yes
C33 C34 C35 118.0(14) yes
C34 C35 C36 123.7(16) yes
C35 C36 C37 118.5(16) yes
C32 C37 C36 123.3(13) yes
P1 C38 C39 110.9(7) yes
P2 C39 C38 110.6(8) yes
C1 C2 H1 119.9 no
C3 C2 H1 118.1 no
C2 C3 H2 121.7 no
C4 C3 H2 121.0 no
C4 C5 H3 122.5 no
C6 C5 H3 120.3 no
C1 C6 H4 117.7 no
C5 C6 H4 118.4 no
O1 C7 H5 110.0 no
O1 C7 H6 107.5 no
O1 C7 H7 110.9 no
H5 C7 H6 109.5 no
H5 C7 H7 109.5 no
H6 C7 H7 109.5 no
C8 C9 H8 118.0 no
C10 C9 H8 117.2 no
C9 C10 H9 121.2 no
C11 C10 H9 119.7 no
C10 C11 H10 121.8 no
C12 C11 H10 121.3 no
C11 C12 H11 120.0 no
C13 C12 H11 120.8 no
C8 C13 H12 119.6 no
C12 C13 H12 118.8 no
C14 C15 H13 118.3 no
C16 C15 H13 119.6 no
C15 C16 H14 119.9 no
C17 C16 H14 120.7 no
C16 C17 H15 118.9 no
C18 C17 H15 118.7 no
C17 C18 H16 120.9 no
C19 C18 H16 119.6 no
C14 C19 H17 120.2 no
C18 C19 H17 120.3 no
C20 C21 H18 120.8 no
C22 C21 H18 119.7 no
C21 C22 H19 119.8 no
C23 C22 H19 118.8 no
C22 C23 H20 121.3 no
C24 C23 H20 121.0 no
C23 C24 H21 118.6 no
C25 C24 H21 118.2 no
C20 C25 H22 120.0 no
C24 C25 H22 121.1 no
C26 C27 H23 118.9 no
C28 C27 H23 118.9 no
C27 C28 H24 120.4 no
C29 C28 H24 121.3 no
C28 C29 H25 119.3 no
C30 C29 H25 118.3 no
C29 C30 H26 121.4 no
C31 C30 H26 119.1 no
C26 C31 H27 121.3 no
C30 C31 H27 121.6 no
C32 C33 H28 119.4 no
C34 C33 H28 121.5 no
C33 C34 H29 119.1 no
C35 C34 H29 122.8 no
C34 C35 H30 116.9 no
C36 C35 H30 119.4 no
C35 C36 H31 120.2 no
C37 C36 H31 121.3 no
C32 C37 H32 118.5 no
C36 C37 H32 118.2 no
P1 C38 H33 110.2 no
P1 C38 H34 108.7 no
C39 C38 H33 109.8 no
C39 C38 H34 109.1 no
H33 C38 H34 108.1 no
P2 C39 H35 109.3 no
P2 C39 H36 110.0 no
C38 C39 H35 110.0 no
C38 C39 H36 109.0 no
H35 C39 H36 108.1 no

loop_
_geom_bond_atom_site_label_1
_geom_bond_atom_site_label_2
_geom_bond_distance
_geom_bond_publ_flag
Pt1 P1 2.302(3) yes
Pt1 P2 2.285(3) yes
Pt1 C1 2.111(10) yes
Pt1 C8 2.111(12) yes
P1 C14 1.827(12) yes
P1 C20 1.844(12) yes
P1 C38 1.827(10) yes
P2 C26 1.822(11) yes
P2 C32 1.835(12) yes
P2 C39 1.894(12) yes
O1 C4 1.372(18) yes
O1 C7 1.41(2) yes
C1 C2 1.325(17) yes
C1 C6 1.290(16) yes
C2 C3 1.421(18) yes
C3 C4 1.33(2) yes
C4 C5 1.34(2) yes
C5 C6 1.399(17) yes
C8 C9 1.306(16) yes
C8 C13 1.311(19) yes
C9 C10 1.38(2) yes
C10 C11 1.37(2) yes
C11 C12 1.40(2) yes
C12 C13 1.42(2) yes
C14 C15 1.402(18) yes
C14 C19 1.435(18) yes
C15 C16 1.35(2) yes
C16 C17 1.37(2) yes
C17 C18 1.36(2) yes
C18 C19 1.39(2) yes
C20 C21 1.390(16) yes
C20 C25 1.363(18) yes
C21 C22 1.376(18) yes
C22 C23 1.34(2) yes
C23 C24 1.373(19) yes
C24 C25 1.344(19) yes
C26 C27 1.383(16) yes
C26 C31 1.423(18) yes
C27 C28 1.366(18) yes
C28 C29 1.37(2) yes
C29 C30 1.40(2) yes
C30 C31 1.41(2) yes
C32 C33 1.443(17) yes
C32 C37 1.31(2) yes
C33 C34 1.38(2) yes
C34 C35 1.38(2) yes
C35 C36 1.28(2) yes
C36 C37 1.39(2) yes
C38 C39 1.485(16) yes
C2 H1 0.950 no
C3 H2 0.950 no
C5 H3 0.950 no
C6 H4 0.950 no
C7 H5 0.980 no
C7 H6 0.980 no
C7 H7 0.980 no
C9 H8 0.950 no
C10 H9 0.950 no
C11 H10 0.950 no
C12 H11 0.950 no
C13 H12 0.950 no
C15 H13 0.950 no
C16 H14 0.950 no
C17 H15 0.950 no
C18 H16 0.950 no
C19 H17 0.950 no
C21 H18 0.950 no
C22 H19 0.950 no
C23 H20 0.950 no
C24 H21 0.950 no
C25 H22 0.950 no
C27 H23 0.950 no
C28 H24 0.950 no
C29 H25 0.950 no
C30 H26 0.950 no
C31 H27 0.950 no
C33 H28 0.950 no
C34 H29 0.950 no
C35 H30 0.950 no
C36 H31 0.950 no
C37 H32 0.950 no
C38 H33 0.990 no
C38 H34 0.990 no
C39 H35 0.990 no
C39 H36 0.990 no
